data_7236034
loop_
_publ_author_name
'Orlowska, Ewelina'
'Roller, Alexander'
'Wiesinger, Hubert'
'Pignitter, Marc'
'Jirsa, Franz'
'Krachler, Regina'
'Kandioller, Wolfgang'
'Keppler, Bernhard K.'

_publ_section_title
;
 Benzoic hydroxamate-based iron complexes as model compounds for humic
 substances: synthesis, characterization and algal growth experiments
;
_journal_issue 46
_journal_name_full 'RSC Advances'
_journal_page_first 40238
_journal_paper_doi 10.1039/C5RA25256C
_journal_volume 6
_journal_year 2016
_chemical_formula_moiety 'C30 H36 Fe N3 O15, 4(H2 O)'
_chemical_formula_sum 'C30 H44 Fe N3 O19'
_chemical_formula_weight 806.53
_chemical_name_common '[Fe(eudesmic hydroxamate)3]'
_space_group_crystal_system triclinic
_space_group_IT_number 2
_space_group_name_Hall '-P 1'
_space_group_name_H-M_alt 'P -1'
_atom_sites_solution_hydrogens mixed
_atom_sites_solution_primary direct
_audit_creation_date 2015-09-11
_audit_creation_method
;
Olex2 1.2
(compiled 2015.01.26 svn.r3150 for OlexSys, GUI svn.r4998)
;
_audit_update_record
;
2015-11-12 deposited with the CCDC.
2016-04-22 downloaded from the CCDC.
;
_cell_angle_alpha 69.9928(19)
_cell_angle_beta 78.6474(19)
_cell_angle_gamma 68.339(2)
_cell_formula_units_Z 2
_cell_length_a 12.0485(7)
_cell_length_b 13.2910(7)
_cell_length_c 13.4446(7)
_cell_measurement_reflns_used 4667
_cell_measurement_temperature 100.0
_cell_measurement_theta_max 25.370
_cell_measurement_theta_min 2.534
_cell_volume 1874.03(18)
_computing_cell_refinement 'APEX2 v2013.6-2'
_computing_data_collection 'APEX2 v2013.6-2'
_computing_data_reduction 'APEX2 v2013.6-2'
_computing_molecular_graphics 'Olex2 (Dolomanov et al., 2009)'
_computing_publication_material 'Olex2 (Dolomanov et al., 2009)'
_computing_structure_refinement 'XL (Sheldrick, 2008)'
_computing_structure_solution 'ShelXS (Sheldrick, 2008)'
_diffrn_ambient_temperature 100.0
_diffrn_measured_fraction_theta_full 0.996
_diffrn_measured_fraction_theta_max 0.997
_diffrn_measurement_device_type 'Bruker D8-Venture'
_diffrn_measurement_method '\f and \w scans'
_diffrn_radiation_type MoK\a
_diffrn_radiation_wavelength 0.71073
_diffrn_reflns_av_R_equivalents 0.0554
_diffrn_reflns_av_unetI/netI 0.0624
_diffrn_reflns_Laue_measured_fraction_full 0.996
_diffrn_reflns_Laue_measured_fraction_max 0.997
_diffrn_reflns_limit_h_max 14
_diffrn_reflns_limit_h_min -14
_diffrn_reflns_limit_k_max 16
_diffrn_reflns_limit_k_min -16
_diffrn_reflns_limit_l_max 16
_diffrn_reflns_limit_l_min -16
_diffrn_reflns_number 18793
_diffrn_reflns_point_group_measured_fraction_full 0.996
_diffrn_reflns_point_group_measured_fraction_max 0.997
_diffrn_reflns_theta_full 25.242
_diffrn_reflns_theta_max 25.350
_diffrn_reflns_theta_min 2.339
_diffrn_source 'INCOATEC microfocus sealed tube'
_diffrn_standards_number 0
_exptl_absorpt_coefficient_mu 0.484
_exptl_absorpt_correction_T_max 1.0000
_exptl_absorpt_correction_T_min 0.9060
_exptl_absorpt_correction_type multi-scan
_exptl_absorpt_process_details
;
SADABS-2012/1 (Bruker,2012) was used for absorption correction. 
wR2(int) was 0.0590 before and 0.0497 after correction.
The Ratio of minimum to maximum transmission is 0.9060. 
The \l/2 correction factor is 0.0000.
;
_exptl_crystal_colour 'clear brown'
_exptl_crystal_colour_lustre clear
_exptl_crystal_colour_primary brown
_exptl_crystal_density_diffrn 1.429
_exptl_crystal_description plate
_exptl_crystal_F_000 846
_exptl_crystal_size_max 0.124
_exptl_crystal_size_mid 0.069
_exptl_crystal_size_min 0.009
_refine_diff_density_max 1.320
_refine_diff_density_min -0.670
_refine_diff_density_rms 0.089
_refine_ls_extinction_method none
_refine_ls_goodness_of_fit_ref 1.042
_refine_ls_hydrogen_treatment constr
_refine_ls_matrix_type full
_refine_ls_number_parameters 499
_refine_ls_number_reflns 6846
_refine_ls_number_restraints 7
_refine_ls_restrained_S_all 1.045
_refine_ls_R_factor_all 0.0896
_refine_ls_R_factor_gt 0.0600
_refine_ls_shift/su_max 0.002
_refine_ls_shift/su_mean 0.000
_refine_ls_structure_factor_coef Fsqd
_refine_ls_weighting_details 'w=1/[\s^2^(Fo^2^)+(0.0838P)^2^+2.2433P] where P=(Fo^2^+2Fc^2^)/3'
_refine_ls_weighting_scheme calc
_refine_ls_wR_factor_gt 0.1507
_refine_ls_wR_factor_ref 0.1622
_reflns_Friedel_coverage 0.000
_reflns_number_gt 4992
_reflns_number_total 6846
_reflns_threshold_expression 'I > 2\s(I)'
_cod_data_source_file c5ra25256c2.cif
_cod_data_source_block ewor373_p-1
_cod_database_code 7236034
_shelxl_version_number 2013-3
_shelx_space_group_comment
;
The symmetry employed for this shelxl refinement is uniquely defined
by the following loop, which should always be used as a source of
symmetry information in preference to the above space-group names.
They are only intended as comments.
;
_shelx_estimated_absorpt_t_max 0.996
_shelx_estimated_absorpt_t_min 0.942

loop_
_space_group_symop_operation_xyz
'x, y, z'
'-x, -y, -z'

loop_
_atom_site_label
_atom_site_type_symbol
_atom_site_fract_x
_atom_site_fract_y
_atom_site_fract_z
_atom_site_U_iso_or_equiv
_atom_site_adp_type
_atom_site_occupancy
_atom_site_site_symmetry_order
_atom_site_calc_flag
_atom_site_refinement_flags_posn
Fe1 Fe 0.25610(4) 0.49735(5) 0.47954(4) 0.01702(16) Uani 1 1 d .
O1A O 0.1067(2) 0.4928(2) 0.5701(2) 0.0219(6) Uani 1 1 d D
O2A O 0.1591(2) 0.6641(2) 0.4421(2) 0.0221(6) Uani 1 1 d .
O3A O -0.3617(2) 0.9436(2) 0.4982(3) 0.0342(7) Uani 1 1 d .
O4A O -0.2884(2) 1.1214(2) 0.3943(2) 0.0279(7) Uani 1 1 d .
O5A O -0.0584(2) 1.0982(2) 0.3394(2) 0.0268(6) Uani 1 1 d .
N1A N 0.0215(3) 0.5975(3) 0.5501(2) 0.0212(7) Uani 1 1 d .
H1A H -0.0515 0.6068 0.5811 0.025 Uiso 1 1 calc R
C1A C 0.0508(3) 0.6841(3) 0.4835(3) 0.0188(8) Uani 1 1 d .
C2A C -0.0380(3) 0.7983(3) 0.4605(3) 0.0206(8) Uani 1 1 d .
C3A C -0.1598(3) 0.8130(3) 0.4911(3) 0.0252(9) Uani 1 1 d .
H3A H -0.1857 0.7492 0.5258 0.030 Uiso 1 1 calc R
C4A C -0.2412(3) 0.9206(3) 0.4706(3) 0.0263(9) Uani 1 1 d .
C5A C -0.2050(3) 1.0147(3) 0.4183(3) 0.0220(8) Uani 1 1 d .
C6A C -0.0835(3) 1.0001(3) 0.3883(3) 0.0223(8) Uani 1 1 d .
C7A C 0.0001(3) 0.8915(3) 0.4079(3) 0.0216(8) Uani 1 1 d .
H7A H 0.0824 0.8811 0.3856 0.026 Uiso 1 1 calc R
C8A C -0.4008(3) 0.8495(4) 0.5620(4) 0.0357(11) Uani 1 1 d .
H8AA H -0.3776 0.7927 0.5240 0.054 Uiso 1 1 calc GR
H8AB H -0.4881 0.8760 0.5760 0.054 Uiso 1 1 calc GR
H8AC H -0.3633 0.8157 0.6294 0.054 Uiso 1 1 calc GR
C9A C -0.3109(4) 1.1742(4) 0.4766(4) 0.0324(10) Uani 1 1 d .
H9AA H -0.3307 1.1232 0.5446 0.049 Uiso 1 1 calc GR
H9AB H -0.3782 1.2452 0.4600 0.049 Uiso 1 1 calc GR
H9AC H -0.2393 1.1901 0.4815 0.049 Uiso 1 1 calc GR
C10A C 0.0643(3) 1.0898(4) 0.3059(4) 0.0349(11) Uani 1 1 d .
H10A H 0.1116 1.0530 0.3678 0.052 Uiso 1 1 calc GR
H10B H 0.0700 1.1658 0.2710 0.052 Uiso 1 1 calc GR
H10C H 0.0951 1.0447 0.2559 0.052 Uiso 1 1 calc GR
O1B O 0.2005(2) 0.4477(2) 0.3770(2) 0.0231(6) Uani 1 1 d D
O2B O 0.3890(2) 0.4981(2) 0.3535(2) 0.0202(6) Uani 1 1 d .
O3B O 0.5639(2) 0.3082(3) -0.0208(2) 0.0294(7) Uani 1 1 d .
O4B O 0.7823(2) 0.2872(3) 0.0198(2) 0.0311(7) Uani 1 1 d D
O5B O 0.8120(2) 0.3553(3) 0.1727(2) 0.0314(7) Uani 1 1 d .
N1B N 0.2872(3) 0.4205(3) 0.2992(2) 0.0219(7) Uani 1 1 d .
H1B H 0.2785 0.3863 0.2570 0.026 Uiso 1 1 calc R
C1B C 0.3839(3) 0.4473(3) 0.2900(3) 0.0177(8) Uani 1 1 d .
C2B C 0.4862(3) 0.4121(3) 0.2131(3) 0.0192(8) Uani 1 1 d .
C3B C 0.4699(3) 0.3839(3) 0.1275(3) 0.0199(8) Uani 1 1 d .
H3B H 0.3918 0.3933 0.1136 0.024 Uiso 1 1 calc R
C4B C 0.5693(3) 0.3420(3) 0.0626(3) 0.0223(8) Uani 1 1 d .
C5B C 0.6826(3) 0.3315(3) 0.0826(3) 0.0238(9) Uani 1 1 d .
C6B C 0.6973(3) 0.3648(3) 0.1659(3) 0.0233(9) Uani 1 1 d .
C7B C 0.5992(3) 0.4040(3) 0.2319(3) 0.0224(8) Uani 1 1 d .
H7B H 0.6087 0.4253 0.2895 0.027 Uiso 1 1 calc R
C8B C 0.4491(4) 0.3096(4) -0.0363(3) 0.0310(10) Uani 1 1 d .
H8BA H 0.4193 0.2606 0.0277 0.046 Uiso 1 1 calc GR
H8BB H 0.4565 0.2818 -0.0969 0.046 Uiso 1 1 calc GR
H8BC H 0.3929 0.3872 -0.0503 0.046 Uiso 1 1 calc GR
C9B C 0.8479(4) 0.1693(4) 0.0701(4) 0.0470(13) Uani 1 1 d .
H9BA H 0.8466 0.1567 0.1465 0.070 Uiso 1 1 calc GR
H9BB H 0.9310 0.1512 0.0392 0.070 Uiso 1 1 calc GR
H9BC H 0.8104 0.1206 0.0586 0.070 Uiso 1 1 calc GR
C10B C 0.8334(4) 0.3919(4) 0.2538(4) 0.0367(11) Uani 1 1 d .
H10D H 0.8061 0.3493 0.3234 0.055 Uiso 1 1 calc GR
H10E H 0.7895 0.4730 0.2415 0.055 Uiso 1 1 calc GR
H10F H 0.9194 0.3785 0.2517 0.055 Uiso 1 1 calc GR
O1C O 0.3590(2) 0.5314(2) 0.5512(2) 0.0195(6) Uani 1 1 d .
O2C O 0.3372(2) 0.3399(2) 0.5732(2) 0.0212(6) Uani 1 1 d .
O3C O 0.7709(2) 0.1046(3) 0.8311(2) 0.0347(7) Uani 1 1 d .
O4C O 0.7038(3) -0.0806(3) 0.8735(3) 0.0465(9) Uani 1 1 d D
O5C O 0.5070(3) -0.0669(3) 0.8055(3) 0.0448(9) Uani 1 1 d .
N1C N 0.4351(3) 0.4327(3) 0.6106(2) 0.0197(7) Uani 1 1 d .
H1C H 0.4927 0.4341 0.6410 0.024 Uiso 1 1 calc R
C1C C 0.4210(3) 0.3370(3) 0.6214(3) 0.0190(8) Uani 1 1 d .
C2C C 0.4972(3) 0.2301(3) 0.6891(3) 0.0203(8) Uani 1 1 d .
C3C C 0.6012(3) 0.2238(3) 0.7261(3) 0.0220(8) Uani 1 1 d .
H3C H 0.6253 0.2889 0.7075 0.026 Uiso 1 1 calc R
C4C C 0.6684(3) 0.1207(4) 0.7906(3) 0.0264(9) Uani 1 1 d .
C5C C 0.6343(4) 0.0247(4) 0.8157(3) 0.0312(10) Uani 1 1 d .
C6C C 0.5316(4) 0.0316(4) 0.7771(3) 0.0311(10) Uani 1 1 d .
C7C C 0.4625(3) 0.1351(3) 0.7145(3) 0.0266(9) Uani 1 1 d .
H7C H 0.3916 0.1407 0.6890 0.032 Uiso 1 1 calc R
C8C C 0.8048(4) 0.2034(4) 0.8131(3) 0.0358(11) Uani 1 1 d .
H8CA H 0.7446 0.2547 0.8499 0.054 Uiso 1 1 calc GR
H8CB H 0.8097 0.2424 0.7367 0.054 Uiso 1 1 calc GR
H8CC H 0.8829 0.1800 0.8404 0.054 Uiso 1 1 calc GR
C9C C 0.7006(6) -0.0951(5) 0.9828(4) 0.0619(16) Uani 1 1 d .
H9CA H 0.7413 -0.0480 0.9928 0.093 Uiso 1 1 calc GR
H9CB H 0.7411 -0.1749 1.0194 0.093 Uiso 1 1 calc GR
H9CC H 0.6171 -0.0724 1.0122 0.093 Uiso 1 1 calc GR
C10C C 0.3976(4) -0.0600(4) 0.7730(5) 0.0485(13) Uani 1 1 d .
H10G H 0.3296 -0.0103 0.8059 0.073 Uiso 1 1 calc GR
H10H H 0.3905 -0.1358 0.7952 0.073 Uiso 1 1 calc GR
H10I H 0.3977 -0.0290 0.6955 0.073 Uiso 1 1 calc GR
O2S O 0.0391(4) 0.6125(4) 0.0615(3) 0.0684(12) Uani 1 1 d D
H2SA H 0.0164 0.6103 0.1276 0.103 Uiso 1 1 d DG
H2SB H 0.1102 0.6190 0.0459 0.103 Uiso 1 1 d DG
O1S O -0.0025(4) 0.3643(4) 0.7399(3) 0.0657(12) Uani 1 1 d D
H1SA H -0.0669 0.4082 0.7076 0.099 Uiso 1 1 d DG
H1SB H 0.0570 0.3890 0.7087 0.099 Uiso 1 1 d DG
O4S O 1.1375(5) 0.3985(5) 0.0310(5) 0.1097(19) Uani 1 1 d D
H4SA H 1.0787 0.4230 -0.0089 0.165 Uiso 1 1 d DG
H4SB H 1.1645 0.3248 0.0499 0.165 Uiso 1 1 d DG
O3S O 0.2344(4) 0.2836(4) 0.2106(3) 0.0633(11) Uani 1 1 d .
H3SA H 0.1862 0.3457 0.1723 0.095 Uiso 1 1 d DG
H3SB H 0.2562 0.2314 0.1788 0.095 Uiso 1 1 d DG

loop_
_atom_site_aniso_label
_atom_site_aniso_U_11
_atom_site_aniso_U_22
_atom_site_aniso_U_33
_atom_site_aniso_U_23
_atom_site_aniso_U_13
_atom_site_aniso_U_12
Fe1 0.0055(2) 0.0209(3) 0.0249(3) -0.0119(2) 0.00032(19) -0.0007(2)
O1A 0.0081(12) 0.0220(15) 0.0306(14) -0.0090(12) 0.0001(10) 0.0009(11)
O2A 0.0079(12) 0.0238(15) 0.0336(15) -0.0138(12) 0.0037(11) -0.0020(11)
O3A 0.0065(13) 0.0233(16) 0.071(2) -0.0203(15) 0.0032(13) -0.0006(11)
O4A 0.0142(13) 0.0247(15) 0.0432(17) -0.0172(13) -0.0042(12) 0.0029(11)
O5A 0.0147(13) 0.0247(15) 0.0363(16) -0.0093(13) 0.0005(11) -0.0023(11)
N1A 0.0067(14) 0.0254(18) 0.0295(17) -0.0161(15) 0.0011(13) 0.0030(13)
C1A 0.0114(17) 0.023(2) 0.026(2) -0.0134(17) -0.0028(15) -0.0037(16)
C2A 0.0118(18) 0.024(2) 0.027(2) -0.0168(17) -0.0010(15) 0.0004(16)
C3A 0.0125(18) 0.023(2) 0.043(2) -0.0164(19) -0.0007(17) -0.0033(16)
C4A 0.0085(18) 0.030(2) 0.043(2) -0.019(2) -0.0025(16) -0.0010(16)
C5A 0.0106(18) 0.022(2) 0.035(2) -0.0172(18) -0.0048(16) 0.0030(15)
C6A 0.0176(19) 0.024(2) 0.028(2) -0.0130(18) -0.0018(16) -0.0038(16)
C7A 0.0109(17) 0.030(2) 0.026(2) -0.0165(18) 0.0003(15) -0.0029(16)
C8A 0.0088(19) 0.027(2) 0.071(3) -0.021(2) 0.0047(19) -0.0041(17)
C9A 0.026(2) 0.028(2) 0.044(3) -0.021(2) -0.0002(19) -0.0008(18)
C10A 0.017(2) 0.033(3) 0.047(3) -0.008(2) 0.0058(19) -0.0074(18)
O1B 0.0079(12) 0.0365(17) 0.0274(14) -0.0143(13) 0.0025(10) -0.0077(11)
O2B 0.0106(12) 0.0238(15) 0.0299(14) -0.0169(12) 0.0000(10) -0.0025(11)
O3B 0.0208(14) 0.0482(19) 0.0259(14) -0.0213(14) 0.0018(11) -0.0111(13)
O4B 0.0182(14) 0.0457(19) 0.0307(15) -0.0227(14) 0.0067(12) -0.0059(13)
O5B 0.0146(13) 0.052(2) 0.0366(16) -0.0267(15) 0.0044(12) -0.0118(13)
N1B 0.0113(15) 0.034(2) 0.0237(16) -0.0158(15) 0.0018(13) -0.0061(14)
C1B 0.0124(18) 0.0142(19) 0.0232(19) -0.0031(16) -0.0045(14) -0.0014(15)
C2B 0.0169(18) 0.016(2) 0.0216(19) -0.0039(16) 0.0011(15) -0.0056(15)
C3B 0.0167(18) 0.020(2) 0.0238(19) -0.0039(16) -0.0037(15) -0.0084(16)
C4B 0.023(2) 0.025(2) 0.0203(19) -0.0074(17) -0.0009(16) -0.0083(17)
C5B 0.0173(19) 0.029(2) 0.026(2) -0.0122(18) 0.0039(16) -0.0074(17)
C6B 0.0139(18) 0.029(2) 0.031(2) -0.0125(18) 0.0030(16) -0.0103(17)
C7B 0.0183(19) 0.024(2) 0.030(2) -0.0144(18) 0.0010(16) -0.0082(16)
C8B 0.025(2) 0.050(3) 0.027(2) -0.019(2) -0.0021(17) -0.015(2)
C9B 0.031(3) 0.052(3) 0.047(3) -0.025(3) -0.004(2) 0.007(2)
C10B 0.017(2) 0.059(3) 0.049(3) -0.036(2) 0.0036(19) -0.013(2)
O1C 0.0107(12) 0.0190(14) 0.0281(14) -0.0100(12) -0.0044(10) 0.0002(10)
O2C 0.0106(12) 0.0221(14) 0.0331(15) -0.0127(12) -0.0054(11) -0.0019(11)
O3C 0.0157(14) 0.050(2) 0.0324(16) -0.0077(14) -0.0087(12) -0.0050(14)
O4C 0.0278(17) 0.045(2) 0.049(2) 0.0051(16) -0.0147(15) -0.0033(15)
O5C 0.0360(18) 0.0304(19) 0.059(2) 0.0065(16) -0.0218(16) -0.0100(15)
N1C 0.0094(15) 0.0230(18) 0.0264(17) -0.0125(14) -0.0051(12) 0.0016(13)
C1C 0.0120(17) 0.021(2) 0.0235(19) -0.0132(16) 0.0049(15) -0.0018(15)
C2C 0.0146(18) 0.025(2) 0.0195(19) -0.0118(17) 0.0011(15) -0.0005(16)
C3C 0.0140(18) 0.030(2) 0.0213(19) -0.0131(17) 0.0018(15) -0.0026(16)
C4C 0.0134(19) 0.041(3) 0.023(2) -0.0147(19) -0.0003(16) -0.0034(18)
C5C 0.019(2) 0.033(3) 0.030(2) 0.0018(19) -0.0057(17) -0.0030(18)
C6C 0.028(2) 0.027(2) 0.035(2) -0.0014(19) -0.0062(18) -0.0092(19)
C7C 0.0125(18) 0.033(2) 0.031(2) -0.0071(19) -0.0020(16) -0.0061(17)
C8C 0.018(2) 0.057(3) 0.033(2) -0.023(2) -0.0037(17) -0.003(2)
C9C 0.078(4) 0.067(4) 0.049(3) -0.005(3) -0.026(3) -0.033(3)
C10C 0.038(3) 0.028(3) 0.076(4) 0.002(3) -0.023(3) -0.013(2)
O2S 0.052(2) 0.104(4) 0.059(2) -0.025(2) 0.0088(19) -0.044(2)
O1S 0.053(2) 0.089(3) 0.051(2) -0.004(2) -0.0020(19) -0.036(2)
O4S 0.083(4) 0.126(5) 0.119(4) -0.031(4) -0.034(3) -0.024(3)
O3S 0.058(3) 0.076(3) 0.083(3) -0.048(2) 0.013(2) -0.038(2)

loop_
_atom_type_symbol
_atom_type_description
_atom_type_scat_dispersion_real
_atom_type_scat_dispersion_imag
_atom_type_scat_source
C C 0.0033 0.0016 'International Tables Vol C Tables 4.2.6.8 and 6.1.1.4'
H H 0.0000 0.0000 'International Tables Vol C Tables 4.2.6.8 and 6.1.1.4'
Fe Fe 0.3463 0.8444 'International Tables Vol C Tables 4.2.6.8 and 6.1.1.4'
N N 0.0061 0.0033 'International Tables Vol C Tables 4.2.6.8 and 6.1.1.4'
O O 0.0106 0.0060 'International Tables Vol C Tables 4.2.6.8 and 6.1.1.4'

loop_
_geom_angle_atom_site_label_1
_geom_angle_atom_site_label_2
_geom_angle_atom_site_label_3
_geom_angle
O1A Fe1 O2A 79.29(10)
O1A Fe1 O1B 88.50(10)
O1A Fe1 O2B 164.04(11)
O1A Fe1 O2C 87.71(10)
O2A Fe1 O1B 101.22(11)
O2A Fe1 O2B 100.16(10)
O2A Fe1 O2C 157.70(11)
O1B Fe1 O2B 75.90(10)
O1C Fe1 O1A 109.45(11)
O1C Fe1 O2A 87.17(10)
O1C Fe1 O1B 161.44(10)
O1C Fe1 O2B 86.39(10)
O1C Fe1 O2C 80.13(10)
O2C Fe1 O1B 96.43(11)
O2C Fe1 O2B 97.27(10)
N1A O1A Fe1 111.1(2)
C1A O2A Fe1 113.4(2)
C4A O3A C8A 116.8(3)
C5A O4A C9A 112.8(3)
C6A O5A C10A 117.6(3)
C1A N1A O1A 118.5(3)
O2A C1A N1A 117.2(3)
O2A C1A C2A 122.6(3)
N1A C1A C2A 120.2(3)
C3A C2A C1A 120.2(3)
C7A C2A C1A 119.3(3)
C7A C2A C3A 120.5(4)
C4A C3A C2A 119.4(4)
O3A C4A C3A 123.7(4)
O3A C4A C5A 115.3(3)
C3A C4A C5A 121.0(3)
O4A C5A C4A 120.2(3)
O4A C5A C6A 120.2(3)
C4A C5A C6A 119.6(3)
O5A C6A C5A 114.5(3)
O5A C6A C7A 125.4(3)
C7A C6A C5A 120.1(4)
C6A C7A C2A 119.4(3)
N1B O1B Fe1 112.9(2)
C1B O2B Fe1 113.9(2)
C4B O3B C8B 116.7(3)
C5B O4B C9B 112.8(3)
C6B O5B C10B 117.6(3)
C1B N1B O1B 117.3(3)
O2B C1B N1B 117.5(3)
O2B C1B C2B 122.0(3)
N1B C1B C2B 120.4(3)
C3B C2B C1B 120.9(3)
C7B C2B C1B 117.8(3)
C7B C2B C3B 121.3(3)
C4B C3B C2B 119.2(3)
O3B C4B C3B 124.0(4)
O3B C4B C5B 116.4(3)
C5B C4B C3B 119.6(4)
O4B C5B C4B 119.9(3)
O4B C5B C6B 119.4(3)
C4B C5B C6B 120.7(3)
O5B C6B C5B 114.3(3)
O5B C6B C7B 125.8(4)
C7B C6B C5B 119.8(4)
C6B C7B C2B 119.3(4)
N1C O1C Fe1 110.1(2)
C1C O2C Fe1 112.2(2)
C4C O3C C8C 117.3(3)
C5C O4C C9C 114.9(4)
C6C O5C C10C 116.4(3)
C1C N1C O1C 119.1(3)
O2C C1C N1C 117.7(3)
O2C C1C C2C 121.8(3)
N1C C1C C2C 120.4(3)
C3C C2C C1C 121.6(4)
C7C C2C C1C 117.4(3)
C7C C2C C3C 121.0(4)
C4C C3C C2C 118.8(4)
O3C C4C C3C 123.9(4)
O3C C4C C5C 115.7(4)
C3C C4C C5C 120.4(4)
O4C C5C C4C 121.7(4)
O4C C5C C6C 117.9(4)
C6C C5C C4C 120.3(4)
O5C C6C C5C 115.6(4)
O5C C6C C7C 124.9(4)
C7C C6C C5C 119.5(4)
C2C C7C C6C 120.0(4)

loop_
_geom_bond_atom_site_label_1
_geom_bond_atom_site_label_2
_geom_bond_distance
Fe1 O1A 1.973(2)
Fe1 O2A 2.022(3)
Fe1 O1B 2.024(3)
Fe1 O2B 2.089(2)
Fe1 O1C 1.963(3)
Fe1 O2C 2.023(3)
O1A N1A 1.365(4)
O2A C1A 1.281(4)
O3A C4A 1.371(4)
O3A C8A 1.437(5)
O4A C5A 1.373(4)
O4A C9A 1.436(5)
O5A C6A 1.360(5)
O5A C10A 1.432(4)
N1A C1A 1.312(5)
C1A C2A 1.468(5)
C2A C3A 1.402(5)
C2A C7A 1.393(6)
C3A C4A 1.372(5)
C4A C5A 1.389(6)
C5A C6A 1.398(5)
C6A C7A 1.392(5)
O1B N1B 1.366(4)
O2B C1B 1.279(4)
O3B C4B 1.363(5)
O3B C8B 1.432(5)
O4B C5B 1.386(4)
O4B C9B 1.452(6)
O5B C6B 1.358(4)
O5B C10B 1.435(5)
N1B C1B 1.311(5)
C1B C2B 1.486(5)
C2B C3B 1.394(5)
C2B C7B 1.392(5)
C3B C4B 1.392(5)
C4B C5B 1.390(5)
C5B C6B 1.399(6)
C6B C7B 1.381(5)
O1C N1C 1.372(4)
O2C C1C 1.285(5)
O3C C4C 1.363(5)
O3C C8C 1.445(6)
O4C C5C 1.383(5)
O4C C9C 1.410(6)
O5C C6C 1.358(5)
O5C C10C 1.431(5)
N1C C1C 1.301(5)
C1C C2C 1.473(5)
C2C C3C 1.402(5)
C2C C7C 1.387(6)
C3C C4C 1.389(6)
C4C C5C 1.396(6)
C5C C6C 1.395(6)
C6C C7C 1.390(6)

loop_
_geom_torsion_atom_site_label_1
_geom_torsion_atom_site_label_2
_geom_torsion_atom_site_label_3
_geom_torsion_atom_site_label_4
_geom_torsion
Fe1 O1A N1A C1A -5.0(4)
Fe1 O2A C1A N1A 5.8(4)
Fe1 O2A C1A C2A -175.3(3)
Fe1 O1B N1B C1B -11.1(4)
Fe1 O2B C1B N1B 12.2(4)
Fe1 O2B C1B C2B -163.7(3)
Fe1 O1C N1C C1C -7.6(3)
Fe1 O2C C1C N1C 5.2(4)
Fe1 O2C C1C C2C -176.4(2)
O1A N1A C1A O2A -0.6(5)
O1A N1A C1A C2A -179.5(3)
O2A C1A C2A C3A 167.8(4)
O2A C1A C2A C7A -12.1(6)
O3A C4A C5A O4A -2.3(6)
O3A C4A C5A C6A 179.0(4)
O4A C5A C6A O5A 2.5(5)
O4A C5A C6A C7A -176.7(3)
O5A C6A C7A C2A 178.9(4)
N1A C1A C2A C3A -13.4(6)
N1A C1A C2A C7A 166.7(3)
C1A C2A C3A C4A 178.9(4)
C1A C2A C7A C6A -178.5(3)
C2A C3A C4A O3A -179.4(4)
C2A C3A C4A C5A 1.2(6)
C3A C2A C7A C6A 1.7(6)
C3A C4A C5A O4A 177.1(4)
C3A C4A C5A C6A -1.5(6)
C4A C5A C6A O5A -178.9(4)
C4A C5A C6A C7A 1.9(6)
C5A C6A C7A C2A -2.0(6)
C7A C2A C3A C4A -1.2(6)
C8A O3A C4A C3A 6.9(6)
C8A O3A C4A C5A -173.7(4)
C9A O4A C5A C4A 90.6(4)
C9A O4A C5A C6A -90.7(4)
C10A O5A C6A C5A -179.7(4)
C10A O5A C6A C7A -0.5(6)
O1B N1B C1B O2B -0.9(5)
O1B N1B C1B C2B 175.0(3)
O2B C1B C2B C3B -163.4(3)
O2B C1B C2B C7B 19.0(5)
O3B C4B C5B O4B -0.8(5)
O3B C4B C5B C6B 179.4(4)
O4B C5B C6B O5B 3.5(5)
O4B C5B C6B C7B -177.0(4)
O5B C6B C7B C2B 178.1(4)
N1B C1B C2B C3B 20.9(5)
N1B C1B C2B C7B -156.7(4)
C1B C2B C3B C4B -174.4(3)
C1B C2B C7B C6B 176.0(3)
C2B C3B C4B O3B 177.7(3)
C2B C3B C4B C5B -1.6(6)
C3B C2B C7B C6B -1.6(6)
C3B C4B C5B O4B 178.5(3)
C3B C4B C5B C6B -1.3(6)
C4B C5B C6B O5B -176.7(4)
C4B C5B C6B C7B 2.8(6)
C5B C6B C7B C2B -1.3(6)
C7B C2B C3B C4B 3.1(6)
C8B O3B C4B C3B -4.5(6)
C8B O3B C4B C5B 174.8(4)
C9B O4B C5B C4B -101.0(5)
C9B O4B C5B C6B 78.8(5)
C10B O5B C6B C5B 177.7(4)
C10B O5B C6B C7B -1.8(6)
O1C N1C C1C O2C 1.6(5)
O1C N1C C1C C2C -176.8(3)
O2C C1C C2C C3C 168.5(3)
O2C C1C C2C C7C -11.1(5)
O3C C4C C5C O4C -3.1(6)
O3C C4C C5C C6C -179.2(4)
O4C C5C C6C O5C 3.2(6)
O4C C5C C6C C7C -177.0(4)
O5C C6C C7C C2C -179.1(4)
N1C C1C C2C C3C -13.1(5)
N1C C1C C2C C7C 167.3(3)
C1C C2C C3C C4C 179.3(3)
C1C C2C C7C C6C 179.3(3)
C2C C3C C4C O3C 179.9(3)
C2C C3C C4C C5C 1.6(5)
C3C C2C C7C C6C -0.3(6)
C3C C4C C5C O4C 175.4(4)
C3C C4C C5C C6C -0.7(6)
C4C C5C C6C O5C 179.5(4)
C4C C5C C6C C7C -0.7(6)
C5C C6C C7C C2C 1.2(6)
C7C C2C C3C C4C -1.1(5)
C8C O3C C4C C3C 5.7(5)
C8C O3C C4C C5C -175.8(3)
C9C O4C C5C C4C 74.1(5)
C9C O4C C5C C6C -109.7(5)
C10C O5C C6C C5C 175.8(4)
C10C O5C C6C C7C -4.0(7)
